data_7031830
loop_
_publ_author_name
'Hermosilla-Ib\'a\~nez, Patricio'
'Ca\~non-Mancisidor, Walter'
'Costamagna, Juan'
'Vega, Andr\'es'
'Paredes-Garc\'ia, Ver\'onica'
'Garland, Maria Teresa'
'Le Fur, Eric'
'Cador, Olivier'
'Spodine, Evgenia'
'Venegas-Yazigi, Diego'

_publ_section_title
;
 Crystal lattice effect on the quenching of the intracluster magnetic
 interaction in [V12B18O60H6](10-) polyoxometalate.
;
_journal_issue 37
_journal_name_full 'Dalton transactions (Cambridge, England : 2003)'
_journal_page_first 14132
_journal_page_last 14141
_journal_paper_doi 10.1039/c4dt01561d
_journal_volume 43
_journal_year 2014
_chemical_formula_moiety 'K10  (V12 B18 O60 H6) 9.5(H2O)'
_chemical_formula_sum 'B9 H12.5 K5 O34.75 V6'
_chemical_formula_weight 1167.03
_chemical_name_systematic
; 
 ? 
;
_space_group_IT_number 14
_symmetry_cell_setting monoclinic
_symmetry_space_group_name_Hall '-P 2yn'
_symmetry_space_group_name_H-M 'P 1 21/n 1'
_atom_sites_solution_primary direct
_atom_sites_solution_secondary difmap
_audit_creation_method SHELXL-97
_cell_angle_alpha 90.00
_cell_angle_beta 115.079(2)
_cell_angle_gamma 90.00
_cell_formula_units_Z 4
_cell_length_a 13.1294(19)
_cell_length_b 19.973(3)
_cell_length_c 13.4315(19)
_cell_measurement_temperature 293(2)
_cell_volume 3190.1(8)
_computing_cell_refinement 'SAINT-NT (Bruker, 1999)'
_computing_data_collection 'SMART-NT (Bruker, 2001)'
_computing_data_reduction 'SAINT-NT (Bruker, 1999)'
_computing_molecular_graphics 'SHELXTL-NT (Bruker, 1999)'
_computing_publication_material 'SHELXTL-NT (Bruker, 1999)'
_computing_structure_refinement 'SHELXTL-NT (Bruker, 1999)'
_computing_structure_solution 'SHELXTL-NT (Bruker, 1999)'
_diffrn_ambient_temperature 293(2)
_diffrn_measured_fraction_theta_full 1.000
_diffrn_measured_fraction_theta_max 1.000
_diffrn_radiation_monochromator graphite
_diffrn_radiation_source 'fine-focus sealed tube'
_diffrn_radiation_type MoK\a
_diffrn_radiation_wavelength 0.71073
_diffrn_reflns_av_R_equivalents 0.0389
_diffrn_reflns_av_sigmaI/netI 0.0369
_diffrn_reflns_limit_h_max 16
_diffrn_reflns_limit_h_min -15
_diffrn_reflns_limit_k_max 24
_diffrn_reflns_limit_k_min -24
_diffrn_reflns_limit_l_max 16
_diffrn_reflns_limit_l_min -16
_diffrn_reflns_number 24885
_diffrn_reflns_theta_full 26.00
_diffrn_reflns_theta_max 26.00
_diffrn_reflns_theta_min 1.82
_exptl_absorpt_coefficient_mu 2.462
_exptl_absorpt_correction_T_max 0.752
_exptl_absorpt_correction_T_min 0.702
_exptl_absorpt_correction_type multi-scan
_exptl_absorpt_process_details 'Bruker SADABS'
_exptl_crystal_colour 'dark red'
_exptl_crystal_density_diffrn 2.404
_exptl_crystal_density_method 'not measured'
_exptl_crystal_description Polyhedron
_exptl_crystal_F_000 2224
_exptl_crystal_size_max 0.14
_exptl_crystal_size_mid 0.12
_exptl_crystal_size_min 0.11
_refine_diff_density_max 1.827
_refine_diff_density_min -0.876
_refine_diff_density_rms 0.175
_refine_ls_extinction_method none
_refine_ls_goodness_of_fit_ref 1.108
_refine_ls_matrix_type full
_refine_ls_number_parameters 529
_refine_ls_number_reflns 6275
_refine_ls_number_restraints 6
_refine_ls_restrained_S_all 1.109
_refine_ls_R_factor_all 0.0659
_refine_ls_R_factor_gt 0.0547
_refine_ls_shift/su_max 0.000
_refine_ls_shift/su_mean 0.000
_refine_ls_structure_factor_coef Fsqd
_refine_ls_weighting_details 'calc w=1/[\s^2^(Fo^2^)+(0.1004P)^2^+10.9155P] where P=(Fo^2^+2Fc^2^)/3'
_refine_ls_weighting_scheme calc
_refine_ls_wR_factor_gt 0.1650
_refine_ls_wR_factor_ref 0.1759
_reflns_number_gt 5187
_reflns_number_total 6275
_reflns_threshold_expression >2sigma(I)
_cod_data_source_file c4dt01561d2.cif
_cod_data_source_block Compound(7)
_cod_depositor_comments
;
The following automatic conversions were performed:

'_symmetry_cell_setting' value 'Monoclinic' changed to 'monoclinic'
according to
/usr/data/users/saulius/crontab/automatic-downloads/rss-feeds/RSC/lib/dictionaries/cif_core.dic
dictionary named 'cif_core.dic' version 2.4.2 from 2011-04-26.

Automatic conversion script
Id: cif_fix_values 2281 2013-09-26 08:29:07Z andrius 

 Adding full bibliography for 7031828--7031831.cif.
;
_cod_original_sg_symbol_H-M 'P 21/n'
_cod_database_code 7031830

loop_
_symmetry_equiv_pos_as_xyz
'x, y, z'
'-x+1/2, y+1/2, -z+1/2'
'-x, -y, -z'
'x-1/2, -y-1/2, z-1/2'

loop_
_atom_site_label
_atom_site_type_symbol
_atom_site_fract_x
_atom_site_fract_y
_atom_site_fract_z
_atom_site_U_iso_or_equiv
_atom_site_adp_type
_atom_site_occupancy
_atom_site_symmetry_multiplicity
_atom_site_calc_flag
_atom_site_refinement_flags
V1 V 0.53229(8) 0.11635(5) 0.71220(7) 0.0182(2) Uani 1 1 d .
V2 V 0.68807(8) -0.00116(5) 0.80101(7) 0.0186(2) Uani 1 1 d .
V3 V 0.33759(8) 0.15459(5) 0.49879(7) 0.0185(2) Uani 1 1 d .
V4 V 0.54039(8) 0.17270(5) 0.45287(7) 0.0183(2) Uani 1 1 d .
V5 V 0.77022(8) 0.06811(5) 0.65116(8) 0.0190(2) Uani 1 1 d .
V6 V 0.70039(8) 0.08215(5) 0.40600(8) 0.0189(2) Uani 1 1 d .
B1 B 0.5482(5) 0.0063(3) 0.1992(5) 0.0206(13) Uani 1 1 d .
B2 B 0.3059(5) 0.1507(3) 0.2550(5) 0.0209(13) Uani 1 1 d .
B3 B 0.1705(5) 0.0806(3) 0.2918(5) 0.0212(13) Uani 1 1 d .
B4 B 0.3577(6) 0.0796(3) 0.8648(6) 0.0258(14) Uani 1 1 d .
B5 B 0.2938(6) 0.0655(3) 0.6645(5) 0.0192(12) Uani 1 1 d .
B6 B 0.4739(5) 0.1174(3) 0.2176(5) 0.0201(13) Uani 1 1 d .
B7 B 0.8363(5) -0.0426(3) 0.5294(5) 0.0221(13) Uani 1 1 d .
B8 B 0.3717(6) 0.2246(3) 0.1449(5) 0.0227(13) Uani 1 1 d .
B9 B 1.0091(6) -0.0434(4) 0.7052(6) 0.0288(15) Uani 1 1 d .
O1 O 0.5403(3) 0.02834(19) 0.7787(3) 0.0218(8) Uani 1 1 d .
O2 O 0.6770(3) 0.08498(19) 0.7278(3) 0.0206(8) Uani 1 1 d .
O3 O 0.5596(4) 0.1744(2) 0.8057(4) 0.0315(10) Uani 1 1 d .
O4 O 0.7716(3) 0.0080(2) 0.9306(3) 0.0273(9) Uani 1 1 d .
O5 O 0.6402(3) -0.09694(19) 0.7865(3) 0.0194(8) Uani 1 1 d .
O6 O 0.7699(3) -0.01937(19) 0.7150(3) 0.0221(8) Uani 1 1 d .
O7 O 0.8898(4) 0.1038(2) 0.7240(4) 0.0305(10) Uani 1 1 d .
O8 O 0.7792(3) 0.02179(19) 0.5275(3) 0.0229(8) Uani 1 1 d .
O9 O 0.6865(3) 0.12915(19) 0.5290(3) 0.0210(8) Uani 1 1 d .
O10 O 0.7902(4) 0.1236(2) 0.3766(4) 0.0280(9) Uani 1 1 d .
O11 O 0.6550(3) 0.00484(18) 0.3017(3) 0.0186(8) Uani 1 1 d .
O12 O 0.5543(3) 0.12234(19) 0.3342(3) 0.0218(8) Uani 1 1 d .
O13 O 0.5602(4) 0.2523(2) 0.4453(4) 0.0325(10) Uani 1 1 d .
O14 O 0.3772(3) 0.1601(2) 0.3745(3) 0.0211(8) Uani 1 1 d .
O15 O 0.2889(4) 0.2277(2) 0.5068(3) 0.0273(9) Uani 1 1 d .
O16 O 0.3704(3) 0.10377(19) 0.6315(3) 0.0202(8) Uani 1 1 d .
O17 O 0.5007(3) 0.16160(19) 0.5743(3) 0.0213(8) Uani 1 1 d .
O18 O 0.2870(4) 0.0973(2) 0.7614(3) 0.0256(9) Uani 1 1 d .
O19 O 0.3451(4) 0.1120(2) 0.9500(4) 0.0358(11) Uani 1 1 d .
O20 O 0.4365(4) 0.0312(2) 0.8886(3) 0.0257(9) Uani 1 1 d .
O21 O 0.0461(3) 0.0688(2) 0.2375(3) 0.0272(9) Uani 1 1 d .
O22 O 0.1930(3) 0.1348(2) 0.2356(3) 0.0220(8) Uani 1 1 d .
O23 O 0.2048(3) 0.09510(19) 0.4139(3) 0.0201(8) Uani 1 1 d .
O24 O 0.3007(3) 0.2139(2) 0.1946(3) 0.0254(9) Uani 1 1 d .
O25 O 0.4604(3) 0.1836(2) 0.1645(3) 0.0256(9) Uani 1 1 d .
O26 O 0.5114(3) 0.07251(19) 0.1582(3) 0.0214(8) Uani 1 1 d .
O27 O 0.8166(3) -0.06242(19) 0.4209(3) 0.0202(8) Uani 1 1 d .
O28 O 0.9592(3) -0.0336(2) 0.5950(3) 0.0253(9) Uani 1 1 d .
O29 O 1.1219(4) -0.0273(3) 0.7636(4) 0.0537(16) Uani 1 1 d .
O30 O 0.8533(4) 0.2249(2) 0.5704(4) 0.0320(10) Uani 1 1 d .
K1 K 0.50855(15) 0.29006(8) 0.65739(15) 0.0349(4) Uani 0.80 1 d P
K2A K 0.8462(2) -0.12095(12) 1.0017(2) 0.0230(5) Uani 0.50 1 d P
K2B K 0.8837(6) -0.1032(4) 1.0699(6) 0.0275(14) Uani 0.20 1 d PU
K3 K 0.64899(16) 0.07427(9) 1.03488(15) 0.0491(4) Uani 1 1 d .
K4 K 0.81558(13) 0.19184(7) 0.84888(12) 0.0356(3) Uani 1 1 d .
K5 K 0.98761(14) 0.10816(9) 0.55731(17) 0.0348(4) Uani 0.80 1 d P
K6A K 0.2649(9) 0.2402(4) 0.8425(6) 0.065(3) Uani 0.30 1 d P
K6B K 0.3302(7) 0.2391(3) 0.8575(6) 0.0574(19) Uani 0.40 1 d P
O1W O 0.3200(11) 0.3285(7) 0.6821(11) 0.112(4) Uani 0.75 1 d P
O2W O 0.1077(8) 0.1594(10) 0.7750(8) 0.143(7) Uani 0.75 1 d P
O3W O 0.6235(10) 0.2109(5) 1.0999(11) 0.136(4) Uani 1 1 d .
O4W O 1.0457(5) -0.0950(3) 0.9837(4) 0.0476(13) Uani 1 1 d .
O5W O 1.0380(5) 0.2021(3) 0.4057(6) 0.0664(17) Uani 1 1 d .
O6W O 0.5000 0.0000 0.5000 0.072(5) Uani 0.50 2 d SP

loop_
_atom_site_aniso_label
_atom_site_aniso_U_11
_atom_site_aniso_U_22
_atom_site_aniso_U_33
_atom_site_aniso_U_23
_atom_site_aniso_U_13
_atom_site_aniso_U_12
V1 0.0209(5) 0.0165(5) 0.0183(5) -0.0012(4) 0.0094(4) -0.0007(4)
V2 0.0197(5) 0.0194(5) 0.0172(5) -0.0009(4) 0.0082(4) -0.0002(4)
V3 0.0206(5) 0.0178(5) 0.0190(5) 0.0007(4) 0.0101(4) 0.0018(4)
V4 0.0209(5) 0.0159(5) 0.0201(5) 0.0000(4) 0.0107(4) -0.0006(4)
V5 0.0200(5) 0.0186(5) 0.0208(5) -0.0019(4) 0.0109(4) -0.0015(4)
V6 0.0204(5) 0.0179(5) 0.0218(5) -0.0003(4) 0.0121(4) -0.0009(4)
B1 0.023(3) 0.020(3) 0.021(3) 0.001(2) 0.012(3) 0.002(3)
B2 0.020(3) 0.021(3) 0.022(3) 0.001(3) 0.009(3) 0.000(3)
B3 0.022(3) 0.021(3) 0.022(3) -0.001(2) 0.010(3) 0.002(3)
B4 0.035(4) 0.026(3) 0.022(3) -0.002(3) 0.017(3) 0.004(3)
B5 0.025(3) 0.016(3) 0.020(3) 0.002(2) 0.013(3) 0.002(2)
B6 0.020(3) 0.021(3) 0.018(3) 0.000(2) 0.007(2) 0.001(2)
B7 0.020(3) 0.023(3) 0.026(3) -0.001(3) 0.011(3) 0.001(3)
B8 0.027(3) 0.019(3) 0.023(3) -0.002(3) 0.012(3) -0.002(3)
B9 0.023(3) 0.035(4) 0.030(4) -0.006(3) 0.013(3) -0.004(3)
O1 0.020(2) 0.0206(19) 0.026(2) 0.0043(16) 0.0112(17) 0.0015(16)
O2 0.020(2) 0.022(2) 0.025(2) 0.0006(16) 0.0141(17) 0.0012(16)
O3 0.037(2) 0.029(2) 0.029(2) -0.0067(19) 0.0137(19) 0.003(2)
O4 0.024(2) 0.033(2) 0.022(2) -0.0019(17) 0.0072(17) -0.0011(18)
O5 0.022(2) 0.0198(19) 0.0189(19) -0.0022(15) 0.0108(16) 0.0005(16)
O6 0.026(2) 0.0186(19) 0.027(2) 0.0012(16) 0.0167(17) 0.0024(17)
O7 0.026(2) 0.034(2) 0.031(2) -0.0047(19) 0.0111(19) -0.0051(19)
O8 0.030(2) 0.021(2) 0.021(2) -0.0004(16) 0.0146(17) 0.0022(17)
O9 0.020(2) 0.0208(19) 0.022(2) -0.0017(16) 0.0092(16) -0.0002(16)
O10 0.032(2) 0.026(2) 0.034(2) -0.0021(18) 0.021(2) -0.0065(18)
O11 0.0192(19) 0.0168(19) 0.0212(19) 0.0019(15) 0.0100(16) 0.0021(15)
O12 0.023(2) 0.025(2) 0.020(2) -0.0025(16) 0.0114(17) 0.0038(16)
O13 0.040(3) 0.020(2) 0.038(3) 0.0005(18) 0.018(2) -0.0036(19)
O14 0.0192(19) 0.028(2) 0.0180(19) -0.0011(16) 0.0099(16) 0.0005(16)
O15 0.030(2) 0.027(2) 0.029(2) 0.0009(18) 0.0156(18) 0.0056(18)
O16 0.022(2) 0.0213(19) 0.0174(19) 0.0042(15) 0.0082(16) -0.0020(16)
O17 0.024(2) 0.023(2) 0.0178(19) 0.0034(15) 0.0096(16) 0.0016(16)
O18 0.032(2) 0.028(2) 0.020(2) -0.0013(17) 0.0128(18) 0.0055(18)
O19 0.043(3) 0.042(3) 0.023(2) -0.0039(19) 0.015(2) 0.015(2)
O20 0.033(2) 0.024(2) 0.022(2) 0.0000(17) 0.0135(18) 0.0081(18)
O21 0.023(2) 0.036(2) 0.024(2) -0.0037(18) 0.0112(18) -0.0038(18)
O22 0.022(2) 0.024(2) 0.022(2) 0.0022(16) 0.0110(17) 0.0003(16)
O23 0.022(2) 0.0202(19) 0.0188(19) -0.0002(15) 0.0098(16) -0.0002(16)
O24 0.029(2) 0.023(2) 0.026(2) 0.0049(17) 0.0146(18) 0.0037(17)
O25 0.028(2) 0.022(2) 0.031(2) 0.0064(17) 0.0161(18) 0.0026(17)
O26 0.025(2) 0.022(2) 0.0195(19) 0.0031(16) 0.0120(16) 0.0032(16)
O27 0.0202(19) 0.023(2) 0.0196(19) -0.0006(16) 0.0107(16) 0.0004(16)
O28 0.021(2) 0.034(2) 0.020(2) -0.0011(17) 0.0083(17) -0.0047(17)
O29 0.024(2) 0.104(5) 0.029(3) -0.001(3) 0.006(2) -0.018(3)
O30 0.037(3) 0.027(2) 0.040(3) -0.0111(19) 0.024(2) -0.0084(19)
K1 0.0355(10) 0.0168(8) 0.0360(9) -0.0029(7) -0.0006(8) -0.0082(7)
K2A 0.0249(13) 0.0176(11) 0.0314(15) 0.0092(10) 0.0168(12) 0.0118(10)
K2B 0.0258(16) 0.0281(16) 0.0289(16) 0.0022(10) 0.0120(10) 0.0013(10)
K3 0.0596(11) 0.0477(10) 0.0547(10) -0.0041(8) 0.0385(9) -0.0065(8)
K4 0.0466(9) 0.0292(7) 0.0316(7) -0.0059(6) 0.0171(7) -0.0047(6)
K5 0.0186(8) 0.0373(10) 0.0531(11) -0.0027(8) 0.0196(8) 0.0053(7)
K6A 0.119(8) 0.022(3) 0.023(3) 0.001(2) 0.001(5) -0.027(5)
K6B 0.107(5) 0.026(2) 0.058(4) -0.012(2) 0.054(4) -0.033(4)
O1W 0.112(10) 0.119(10) 0.124(10) -0.062(8) 0.069(8) -0.031(8)
O2W 0.043(5) 0.31(2) 0.052(6) -0.049(9) 0.000(4) 0.056(8)
O3W 0.164(10) 0.111(8) 0.209(11) 0.068(8) 0.153(9) 0.030(7)
O4W 0.057(3) 0.046(3) 0.032(3) 0.001(2) 0.012(2) -0.016(3)
O5W 0.056(4) 0.059(4) 0.085(5) 0.008(3) 0.031(4) 0.004(3)
O6W 0.076(13) 0.061(12) 0.074(13) -0.014(10) 0.026(11) -0.015(10)

loop_
_atom_type_symbol
_atom_type_description
_atom_type_scat_dispersion_real
_atom_type_scat_dispersion_imag
_atom_type_scat_source
B B 0.0013 0.0007 'International Tables Vol C Tables 4.2.6.8 and 6.1.1.4'
O O 0.0106 0.0060 'International Tables Vol C Tables 4.2.6.8 and 6.1.1.4'
K K 0.2009 0.2494 'International Tables Vol C Tables 4.2.6.8 and 6.1.1.4'
V V 0.3005 0.5294 'International Tables Vol C Tables 4.2.6.8 and 6.1.1.4'
H H 0.0000 0.0000 'International Tables Vol C Tables 4.2.6.8 and 6.1.1.4'

loop_
_geom_angle_atom_site_label_1
_geom_angle_atom_site_label_2
_geom_angle_atom_site_label_3
_geom_angle
_geom_angle_site_symmetry_1
_geom_angle_site_symmetry_3
O3 V1 O2 105.2(2) . .
O3 V1 O17 106.9(2) . .
O2 V1 O17 93.30(17) . .
O3 V1 O16 110.6(2) . .
O2 V1 O16 144.23(17) . .
O17 V1 O16 77.76(16) . .
O3 V1 O1 109.6(2) . .
O2 V1 O1 78.36(16) . .
O17 V1 O1 143.46(17) . .
O16 V1 O1 88.43(16) . .
O3 V1 V2 111.00(16) . .
O2 V1 V2 39.57(11) . .
O17 V1 V2 125.19(12) . .
O16 V1 V2 121.17(12) . .
O1 V1 V2 38.85(11) . .
O3 V1 V3 111.82(16) . .
O2 V1 V3 125.78(12) . .
O17 V1 V3 39.11(12) . .
O16 V1 V3 38.80(11) . .
O1 V1 V3 121.40(12) . .
V2 V1 V3 137.17(4) . .
O3 V1 K1 55.54(16) . .
O2 V1 K1 109.76(12) . .
O17 V1 K1 51.65(12) . .
O16 V1 K1 91.81(12) . .
O1 V1 K1 164.03(12) . .
V2 V1 K1 146.52(5) . .
V3 V1 K1 65.76(4) . .
O3 V1 K4 58.81(17) . .
O2 V1 K4 48.75(12) . .
O17 V1 K4 92.70(12) . .
O16 V1 K4 163.33(12) . .
O1 V1 K4 106.97(12) . .
V2 V1 K4 75.50(4) . .
V3 V1 K4 129.51(4) . .
K1 V1 K4 71.61(4) . .
O3 V1 K3 57.41(16) . .
O2 V1 K3 84.66(12) . .
O17 V1 K3 162.60(12) . .
O16 V1 K3 113.52(11) . .
O1 V1 K3 52.98(12) . .
V2 V1 K3 61.68(3) . .
V3 V1 K3 149.01(4) . .
K1 V1 K3 112.90(5) . .
K4 V1 K3 72.97(4) . .
O4 V2 O6 111.7(2) . .
O4 V2 O1 108.0(2) . .
O6 V2 O1 138.54(17) . .
O4 V2 O2 108.1(2) . .
O6 V2 O2 78.77(16) . .
O1 V2 O2 78.31(16) . .
O4 V2 O5 104.69(19) . .
O6 V2 O5 89.61(16) . .
O1 V2 O5 91.33(16) . .
O2 V2 O5 147.17(16) . .
O4 V2 V5 113.28(16) . .
O6 V2 V5 39.55(12) . .
O1 V2 V5 112.36(12) . .
O2 V2 V5 39.40(11) . .
O5 V2 V5 124.42(11) . .
O4 V2 V1 111.90(16) . .
O6 V2 V1 111.69(12) . .
O1 V2 V1 39.53(12) . .
O2 V2 V1 38.84(11) . .
O5 V2 V1 125.16(12) . .
V5 V2 V1 75.59(3) . .
O4 V2 K2A 49.50(16) . .
O6 V2 K2A 91.90(13) . .
O1 V2 K2A 123.48(12) . .
O2 V2 K2A 150.57(13) . .
O5 V2 K2A 59.07(12) . .
V5 V2 K2A 124.14(5) . .
V1 V2 K2A 155.41(5) . .
O4 V2 K3 47.24(16) . .
O6 V2 K3 154.35(13) . .
O1 V2 K3 61.03(12) . .
O2 V2 K3 93.48(12) . .
O5 V2 K3 108.70(11) . .
V5 V2 K3 126.86(4) . .
V1 V2 K3 72.79(4) . .
K2A V2 K3 82.93(6) . .
O4 V2 K2B 37.45(19) . .
O6 V2 K2B 97.98(16) . .
O1 V2 K2B 121.08(15) . .
O2 V2 K2B 141.82(16) . .
O5 V2 K2B 69.78(15) . .
V5 V2 K2B 124.55(10) . .
V1 V2 K2B 145.67(11) . .
K2A V2 K2B 12.08(11) . .
K3 V2 K2B 73.02(11) . .
O15 V3 O16 110.64(19) . .
O15 V3 O17 106.2(2) . .
O16 V3 O17 77.97(16) . .
O15 V3 O14 105.20(19) . .
O16 V3 O14 141.48(17) . .
O17 V3 O14 78.98(16) . .
O15 V3 O23 107.39(19) . .
O16 V3 O23 90.75(16) . .
O17 V3 O23 146.42(17) . .
O14 V3 O23 91.70(16) . .
O15 V3 V4 108.38(16) . .
O16 V3 V4 112.50(12) . .
O17 V3 V4 38.97(11) . .
O14 V3 V4 40.11(11) . .
O23 V3 V4 125.80(11) . .
O15 V3 V1 111.40(16) . .
O16 V3 V1 39.16(12) . .
O17 V3 V1 38.95(11) . .
O14 V3 V1 113.65(12) . .
O23 V3 V1 124.65(11) . .
V4 V3 V1 75.97(3) . .
O15 V3 K1 56.20(16) . .
O16 V3 K1 90.56(12) . .
O17 V3 K1 50.41(12) . .
O14 V3 K1 97.99(12) . .
O23 V3 K1 162.66(12) . .
V4 V3 K1 69.16(4) . .
V1 V3 K1 64.02(4) . .
O15 V3 K4 47.88(15) . 4_565
O16 V3 K4 153.24(12) . 4_565
O17 V3 K4 92.29(12) . 4_565
O14 V3 K4 57.48(12) . 4_565
O23 V3 K4 109.85(11) . 4_565
V4 V3 K4 69.59(4) . 4_565
V1 V3 K4 125.40(4) . 4_565
K1 V3 K4 64.68(4) . 4_565
O13 V4 O17 105.9(2) . .
O13 V4 O9 108.7(2) . .
O17 V4 O9 93.66(17) . .
O13 V4 O12 112.3(2) . .
O17 V4 O12 141.57(17) . .
O9 V4 O12 77.73(16) . .
O13 V4 O14 105.1(2) . .
O17 V4 O14 79.24(16) . .
O9 V4 O14 146.11(17) . .
O12 V4 O14 87.42(16) . .
O13 V4 V3 108.15(17) . .
O17 V4 V3 39.52(12) . .
O9 V4 V3 126.79(12) . .
O12 V4 V3 120.19(12) . .
O14 V4 V3 39.82(11) . .
O13 V4 V6 115.33(17) . .
O17 V4 V6 124.58(12) . .
O9 V4 V6 39.70(11) . .
O12 V4 V6 38.08(12) . .
O14 V4 V6 120.48(12) . .
V3 V4 V6 136.40(4) . .
O13 V4 K1 60.38(17) . .
O17 V4 K1 45.55(12) . .
O9 V4 K1 106.46(12) . .
O12 V4 K1 172.30(12) . .
O14 V4 K1 92.14(12) . .
V3 V4 K1 62.77(4) . .
V6 V4 K1 145.39(4) . .
O13 V4 K4 53.15(17) . 4_565
O17 V4 K4 86.93(12) . 4_565
O9 V4 K4 160.90(12) . 4_565
O12 V4 K4 113.07(12) . 4_565
O14 V4 K4 52.67(12) . 4_565
V3 V4 K4 62.82(3) . 4_565
V6 V4 K4 147.69(4) . 4_565
K1 V4 K4 61.11(4) . 4_565
O7 V5 O2 105.77(19) . .
O7 V5 O6 108.2(2) . .
O2 V5 O6 78.57(16) . .
O7 V5 O8 109.3(2) . .
O2 V5 O8 144.83(17) . .
O6 V5 O8 87.79(16) . .
O7 V5 O9 106.7(2) . .
O2 V5 O9 94.59(17) . .
O6 V5 O9 145.05(17) . .
O8 V5 O9 78.31(16) . .
O7 V5 V2 109.29(16) . .
O2 V5 V2 39.93(12) . .
O6 V5 V2 38.81(11) . .
O8 V5 V2 121.52(12) . .
O9 V5 V2 127.92(12) . .
O7 V5 V6 112.58(16) . .
O2 V5 V6 126.40(12) . .
O6 V5 V6 120.31(12) . .
O8 V5 V6 38.57(12) . .
O9 V5 V6 39.75(11) . .
V2 V5 V6 137.98(4) . .
O7 V5 K4 54.55(16) . .
O2 V5 K4 54.11(12) . .
O6 V5 K4 109.39(12) . .
O8 V5 K4 158.89(13) . .
O9 V5 K4 92.91(12) . .
V2 V5 K4 79.02(4) . .
V6 V5 K4 129.51(4) . .
O7 V5 K5 54.21(16) . .
O2 V5 K5 154.99(12) . .
O6 V5 K5 119.67(12) . .
O8 V5 K5 58.18(12) . .
O9 V5 K5 79.57(12) . .
V2 V5 K5 152.50(5) . .
V6 V5 K5 61.80(4) . .
K4 V5 K5 101.58(5) . .
O10 V6 O12 109.9(2) . .
O10 V6 O8 109.8(2) . .
O12 V6 O8 138.27(17) . .
O10 V6 O9 107.23(19) . .
O12 V6 O9 78.13(16) . .
O8 V6 O9 78.28(16) . .
O10 V6 O11 104.77(19) . .
O12 V6 O11 91.92(16) . .
O8 V6 O11 90.24(16) . .
O9 V6 O11 147.99(16) . .
O10 V6 V4 112.70(16) . .
O12 V6 V4 38.98(11) . .
O8 V6 V4 111.44(12) . .
O9 V6 V4 39.20(12) . .
O11 V6 V4 125.40(11) . .
O10 V6 V5 113.28(16) . .
O12 V6 V5 111.22(12) . .
O8 V6 V5 38.79(11) . .
O9 V6 V5 39.51(12) . .
O11 V6 V5 123.56(11) . .
V4 V6 V5 75.35(3) . .
O10 V6 K5 49.15(16) . .
O12 V6 K5 146.63(13) . .
O8 V6 K5 62.72(13) . .
O9 V6 K5 84.39(12) . .
O11 V6 K5 116.85(11) . .
V4 V6 K5 117.64(5) . .
V5 V6 K5 68.04(4) . .
O10 V6 K6A 38.7(2) . 4_665
O12 V6 K6A 76.6(2) . 4_665
O8 V6 K6A 132.43(18) . 4_665
O9 V6 K6A 81.57(18) . 4_665
O11 V6 K6A 126.03(16) . 4_665
V4 V6 K6A 74.43(17) . 4_665
V5 V6 K6A 109.52(12) . 4_665
K5 V6 K6A 72.82(15) . 4_665
O26 B1 O20 107.3(5) . 3_656
O26 B1 O1 109.9(5) . 3_656
O20 B1 O1 107.8(5) 3_656 3_656
O26 B1 O11 113.8(5) . .
O20 B1 O11 109.4(5) 3_656 .
O1 B1 O11 108.4(4) 3_656 .
O26 B1 K3 62.0(3) . 1_554
O20 B1 K3 56.5(3) 3_656 1_554
O1 B1 K3 153.1(4) 3_656 1_554
O11 B1 K3 97.9(3) . 1_554
O26 B1 K3 94.5(3) . 3_656
O20 B1 K3 49.6(3) 3_656 3_656
O1 B1 K3 67.8(3) 3_656 3_656
O11 B1 K3 150.1(4) . 3_656
K3 B1 K3 86.69(15) 1_554 3_656
O22 B2 O24 106.6(5) . .
O22 B2 O14 110.8(5) . .
O24 B2 O14 110.1(5) . .
O22 B2 O5 112.7(5) . 3_656
O24 B2 O5 108.7(4) . 3_656
O14 B2 O5 107.9(4) . 3_656
O22 B2 K2A 68.8(3) . 3_656
O24 B2 K2A 73.1(3) . 3_656
O14 B2 K2A 176.6(4) . 3_656
O5 B2 K2A 69.5(3) 3_656 3_656
O22 B2 K4 98.5(3) . 4_565
O24 B2 K4 53.0(3) . 4_565
O14 B2 K4 64.7(3) . 4_565
O5 B2 K4 148.1(4) 3_656 4_565
K2A B2 K4 118.7(2) 3_656 4_565
O22 B3 O6 111.3(5) . 3_656
O22 B3 O21 106.9(5) . .
O6 B3 O21 109.7(5) 3_656 .
O22 B3 O23 113.1(5) . .
O6 B3 O23 107.4(5) 3_656 .
O21 B3 O23 108.4(4) . .
O22 B3 K1 49.7(3) . 4_565
O6 B3 K1 147.1(4) 3_656 4_565
O21 B3 K1 63.0(3) . 4_565
O23 B3 K1 105.2(3) . 4_565
O18 B4 O20 123.7(5) . .
O18 B4 O19 117.2(6) . .
O20 B4 O19 119.1(6) . .
O18 B4 K6B 71.8(4) . .
O20 B4 K6B 141.6(5) . .
O19 B4 K6B 60.6(3) . .
O18 B4 K3 121.8(4) . 3_657
O20 B4 K3 53.1(3) . 3_657
O19 B4 K3 93.6(4) . 3_657
K6B B4 K3 153.8(2) . 3_657
O18 B4 K6A 66.3(3) . .
O20 B4 K6A 154.9(5) . .
O19 B4 K6A 57.9(3) . .
K6B B4 K6A 13.38(16) . .
K3 B4 K6A 145.7(3) 3_657 .
O18 B4 K3 139.3(4) . .
O20 B4 K3 46.7(3) . .
O19 B4 K3 87.5(4) . .
K6B B4 K3 97.3(2) . .
K3 B4 K3 85.33(17) 3_657 .
K6A B4 K3 109.6(3) . .
O27 B5 O16 111.9(4) 3_656 .
O27 B5 O18 108.0(5) 3_656 .
O16 B5 O18 110.1(5) . .
O27 B5 O11 111.5(5) 3_656 3_656
O16 B5 O11 107.1(4) . 3_656
O18 B5 O11 108.2(4) . 3_656
O26 B6 O12 112.1(5) . .
O26 B6 O25 107.1(5) . .
O12 B6 O25 109.8(5) . .
O26 B6 O5 112.1(5) . 3_656
O12 B6 O5 107.7(4) . 3_656
O25 B6 O5 107.8(4) . 3_656
O27 B7 O8 110.6(5) . .
O27 B7 O28 108.8(5) . .
O8 B7 O28 108.6(5) . .
O27 B7 O23 111.8(5) . 3_656
O8 B7 O23 108.8(4) . 3_656
O28 B7 O23 108.2(5) . 3_656
O27 B7 K5 51.2(3) . 3_756
O8 B7 K5 140.3(4) . 3_756
O28 B7 K5 60.4(3) . 3_756
O23 B7 K5 110.9(3) 3_656 3_756
O27 B7 K5 101.3(3) . .
O8 B7 K5 61.4(3) . .
O28 B7 K5 54.2(3) . .
O23 B7 K5 146.6(4) 3_656 .
K5 B7 K5 85.90(16) 3_756 .
O25 B8 O30 117.2(5) . 4_565
O25 B8 O24 121.1(5) . .
O30 B8 O24 121.6(5) 4_565 .
O25 B8 K2A 100.8(4) . 3_656
O30 B8 K2A 100.4(4) 4_565 3_656
O24 B8 K2A 67.0(3) . 3_656
O25 B8 K4 125.3(4) . 4_565
O30 B8 K4 100.8(4) 4_565 4_565
O24 B8 K4 44.9(3) . 4_565
K2A B8 K4 109.57(19) 3_656 4_565
O28 B9 O21 123.1(6) . 3_656
O28 B9 O29 119.3(6) . .
O21 B9 O29 117.6(6) 3_656 .
O28 B9 K5 51.8(3) . .
O21 B9 K5 134.2(4) 3_656 .
O29 B9 K5 86.0(4) . .
B1 O1 V2 130.4(3) 3_656 .
B1 O1 V1 127.9(3) 3_656 .
V2 O1 V1 101.62(18) . .
B1 O1 K3 87.1(3) 3_656 .
V2 O1 K3 87.72(14) . .
V1 O1 K3 98.31(15) . .
V1 O2 V5 144.7(2) . .
V1 O2 V2 101.59(17) . .
V5 O2 V2 100.67(17) . .
V1 O2 K4 100.47(15) . .
V5 O2 K4 92.25(14) . .
V2 O2 K4 118.82(17) . .
V1 O3 K1 97.15(19) . .
V1 O3 K4 95.09(19) . .
K1 O3 K4 87.57(13) . .
V2 O4 K2A 104.1(2) . .
V2 O4 K3 108.1(2) . .
K2A O4 K3 116.71(16) . .
V2 O4 K2B 122.4(3) . .
K2A O4 K2B 18.40(15) . .
K3 O4 K2B 106.1(2) . .
B2 O5 B6 113.5(4) 3_656 3_656
B2 O5 V2 122.5(3) 3_656 .
B6 O5 V2 121.5(3) 3_656 .
B2 O5 K2A 82.6(3) 3_656 .
B6 O5 K2A 117.0(3) 3_656 .
V2 O5 K2A 86.69(14) . .
B3 O6 V2 129.9(3) 3_656 .
B3 O6 V5 128.1(3) 3_656 .
V2 O6 V5 101.64(18) . .
V5 O7 K4 98.06(19) . .
V5 O7 K5 99.95(19) . .
K4 O7 K5 140.60(17) . .
V5 O7 K2B 149.0(3) . 3_757
K4 O7 K2B 85.14(18) . 3_757
K5 O7 K2B 96.56(18) . 3_757
B7 O8 V6 129.7(3) . .
B7 O8 V5 127.6(3) . .
V6 O8 V5 102.64(18) . .
B7 O8 K5 93.9(3) . .
V6 O8 K5 83.69(14) . .
V5 O8 K5 89.71(15) . .
V4 O9 V5 142.3(2) . .
V4 O9 V6 101.10(18) . .
V5 O9 V6 100.73(18) . .
V6 O10 K5 104.0(2) . .
V6 O10 K6A 119.7(3) . 4_665
K5 O10 K6A 105.2(2) . 4_665
V6 O10 K6B 134.4(3) . 4_665
K5 O10 K6B 92.7(2) . 4_665
K6A O10 K6B 16.3(2) 4_665 4_665
B1 O11 B5 114.3(4) . 3_656
B1 O11 V6 121.1(3) . .
B5 O11 V6 122.3(3) 3_656 .
B6 O12 V6 128.2(3) . .
B6 O12 V4 128.8(3) . .
V6 O12 V4 102.94(18) . .
V4 O13 K2A 160.9(3) . 2_656
V4 O13 K2B 174.9(3) . 2_656
K2A O13 K2B 17.48(14) 2_656 2_656
V4 O13 K4 102.3(2) . 4_565
K2A O13 K4 92.64(14) 2_656 4_565
K2B O13 K4 82.35(17) 2_656 4_565
V4 O13 K1 94.20(19) . .
K2A O13 K1 78.43(12) 2_656 .
K2B O13 K1 89.14(18) 2_656 .
K4 O13 K1 73.90(11) 4_565 .
B2 O14 V3 129.9(3) . .
B2 O14 V4 129.8(3) . .
V3 O14 V4 100.07(17) . .
B2 O14 K4 89.1(3) . 4_565
V3 O14 K4 89.85(14) . 4_565
V4 O14 K4 96.53(15) . 4_565
V3 O15 K4 106.78(19) . 4_565
V3 O15 K1 97.24(18) . .
K4 O15 K1 83.08(12) 4_565 .
B5 O16 V3 129.5(3) . .
B5 O16 V1 128.5(3) . .
V3 O16 V1 102.04(17) . .
V4 O17 V1 146.9(2) . .
V4 O17 V3 101.51(17) . .
V1 O17 V3 101.94(18) . .
V4 O17 K1 104.85(16) . .
V1 O17 K1 95.19(15) . .
V3 O17 K1 96.95(15) . .
B4 O18 B5 121.3(5) . .
B4 O18 K6B 83.4(4) . .
B5 O18 K6B 134.1(3) . .
B4 O18 K6A 90.3(4) . .
B5 O18 K6A 138.5(4) . .
K6B O18 K6A 14.73(19) . .
B4 O19 K6B 93.8(4) . .
B4 O19 K2A 130.0(4) . 3_657
K6B O19 K2A 98.1(2) . 3_657
B4 O19 K2B 112.2(4) . 3_657
K6B O19 K2B 98.0(2) . 3_657
K2A O19 K2B 18.13(15) 3_657 3_657
B4 O19 K6A 98.3(4) . .
K6B O19 K6A 15.8(2) . .
K2A O19 K6A 83.7(3) 3_657 .
K2B O19 K6A 82.3(3) 3_657 .
B4 O20 B1 121.4(5) . 3_656
B4 O20 K3 104.0(4) . 3_657
B1 O20 K3 97.1(3) 3_656 3_657
B4 O20 K3 112.6(4) . .
B1 O20 K3 106.5(3) 3_656 .
K3 O20 K3 114.49(14) 3_657 .
B9 O21 B3 121.0(5) 3_656 .
B9 O21 K1 120.7(4) 3_656 4_565
B3 O21 K1 90.4(3) . 4_565
B3 O22 B2 120.4(5) . .
B3 O22 K1 106.3(3) . 4_565
B2 O22 K1 130.4(3) . 4_565
B3 O22 K2A 120.7(3) . 3_656
B2 O22 K2A 85.0(3) . 3_656
K1 O22 K2A 85.14(12) 4_565 3_656
B7 O23 B3 113.5(4) 3_656 .
B7 O23 V3 121.9(3) 3_656 .
B3 O23 V3 120.5(3) . .
B8 O24 B2 120.9(5) . .
B8 O24 K4 114.5(3) . 4_565
B2 O24 K4 101.5(3) . 4_565
B8 O24 K2A 89.2(3) . 3_656
B2 O24 K2A 80.0(3) . 3_656
K4 O24 K2A 149.72(16) 4_565 3_656
B8 O25 B6 123.5(5) . .
B6 O26 B1 120.5(4) . .
B6 O26 K3 139.0(3) . 1_554
B1 O26 K3 92.3(3) . 1_554
B5 O27 B7 121.4(4) 3_656 .
B5 O27 K5 133.7(3) 3_656 3_756
B7 O27 K5 103.8(3) . 3_756
B9 O28 B7 122.1(5) . .
B9 O28 K5 123.8(4) . 3_756
B7 O28 K5 92.6(3) . 3_756
B9 O28 K5 106.9(4) . .
B7 O28 K5 101.6(3) . .
K5 O28 K5 107.05(13) 3_756 .
B9 O29 K3 143.1(5) . 3_757
B8 O30 K6B 117.4(4) 4_666 4_665
B8 O30 K6A 117.9(4) 4_666 4_665
K6B O30 K6A 16.0(2) 4_665 4_665
B8 O30 K5 134.1(4) 4_666 .
K6B O30 K5 87.25(17) 4_665 .
K6A O30 K5 96.3(2) 4_665 .
O22 K1 O1W 120.8(3) 4_666 .
O22 K1 O17 123.50(14) 4_666 .
O1W K1 O17 115.1(3) . .
O22 K1 O4W 74.85(15) 4_666 2_656
O1W K1 O4W 82.6(3) . 2_656
O17 K1 O4W 121.10(14) . 2_656
O22 K1 O3 105.56(13) 4_666 .
O1W K1 O3 95.5(3) . .
O17 K1 O3 60.37(12) . .
O4W K1 O3 178.02(16) 2_656 .
O22 K1 O21 48.72(12) 4_666 4_666
O1W K1 O21 73.2(3) . 4_666
O17 K1 O21 171.31(14) . 4_666
O4W K1 O21 55.86(13) 2_656 4_666
O3 K1 O21 122.92(13) . 4_666
O22 K1 O15 162.66(14) 4_666 .
O1W K1 O15 62.6(2) . .
O17 K1 O15 59.02(12) . .
O4W K1 O15 89.33(15) 2_656 .
O3 K1 O15 90.50(13) . .
O21 K1 O15 126.86(13) 4_666 .
O22 K1 O5W 82.70(15) 4_666 4_566
O1W K1 O5W 64.9(3) . 4_566
O17 K1 O5W 115.55(15) . 4_566
O4W K1 O5W 122.49(17) 2_656 4_566
O3 K1 O5W 55.83(15) . 4_566
O21 K1 O5W 69.43(14) 4_666 4_566
O15 K1 O5W 112.37(15) . 4_566
O22 K1 O13 89.07(13) 4_666 .
O1W K1 O13 134.3(3) . .
O17 K1 O13 55.01(11) . .
O4W K1 O13 72.26(13) 2_656 .
O3 K1 O13 109.64(12) . .
O21 K1 O13 117.82(12) 4_666 .
O15 K1 O13 79.21(12) . .
O5W K1 O13 159.86(16) 4_566 .
O22 K1 B3 24.04(14) 4_666 4_666
O1W K1 B3 96.8(3) . 4_666
O17 K1 B3 146.64(15) . 4_666
O4W K1 B3 70.23(16) 2_656 4_666
O3 K1 B3 109.34(15) . 4_666
O21 K1 B3 26.61(13) 4_666 4_666
O15 K1 B3 153.25(15) . 4_666
O5W K1 B3 68.34(16) 4_566 4_666
O13 K1 B3 109.11(14) . 4_666
O22 K1 V1 119.15(10) 4_666 .
O1W K1 V1 104.7(3) . .
O17 K1 V1 33.17(8) . .
O4W K1 V1 154.02(12) 2_656 .
O3 K1 V1 27.32(8) . .
O21 K1 V1 150.05(10) 4_666 .
O15 K1 V1 73.00(9) . .
O5W K1 V1 82.51(12) 4_566 .
O13 K1 V1 85.57(9) . .
B3 K1 V1 131.75(12) 4_666 .
O22 K1 V3 153.81(11) 4_666 .
O1W K1 V3 85.0(2) . .
O17 K1 V3 32.64(8) . .
O4W K1 V3 107.09(12) 2_656 .
O3 K1 V3 73.43(9) . .
O21 K1 V3 153.38(10) 4_666 .
O15 K1 V3 26.56(8) . .
O5W K1 V3 115.21(13) 4_566 .
O13 K1 V3 67.58(8) . .
B3 K1 V3 176.45(13) 4_666 .
V1 K1 V3 50.22(3) . .
K2B K2A O13 96.1(5) . 2_646
K2B K2A O4 86.8(5) . .
O13 K2A O4 171.38(16) 2_646 .
K2B K2A O4W 83.6(5) . .
O13 K2A O4W 82.02(16) 2_646 .
O4 K2A O4W 90.32(16) . .
K2B K2A O19 84.2(5) . 3_657
O13 K2A O19 109.63(16) 2_646 3_657
O4 K2A O19 78.68(14) . 3_657
O4W K2A O19 163.92(18) . 3_657
K2B K2A O2W 43.5(6) . 3_657
O13 K2A O2W 67.5(3) 2_646 3_657
O4 K2A O2W 119.3(4) . 3_657
O4W K2A O2W 110.4(3) . 3_657
O19 K2A O2W 66.4(2) 3_657 3_657
K2B K2A O22 151.4(5) . 3_656
O13 K2A O22 92.66(14) 2_646 3_656
O4 K2A O22 81.05(13) . 3_656
O4W K2A O22 70.78(14) . 3_656
O19 K2A O22 118.23(15) 3_657 3_656
O2W K2A O22 159.3(4) 3_657 3_656
K2B K2A O5 141.1(5) . .
O13 K2A O5 120.41(15) 2_646 .
O4 K2A O5 59.04(12) . .
O4W K2A O5 112.28(15) . .
O19 K2A O5 72.08(13) 3_657 .
O2W K2A O5 137.3(2) 3_657 .
O22 K2A O5 47.68(11) 3_656 .
K2B K2A O24 163.3(5) . 3_656
O13 K2A O24 73.90(14) 2_646 3_656
O4 K2A O24 104.98(14) . 3_656
O4W K2A O24 107.70(15) . 3_656
O19 K2A O24 86.63(14) 3_657 3_656
O2W K2A O24 119.9(4) 3_657 3_656
O22 K2A O24 44.59(11) 3_656 3_656
O5 K2A O24 46.51(11) . 3_656
K2B K2A B2 167.3(5) . 3_656
O13 K2A B2 96.45(17) 2_646 3_656
O4 K2A B2 80.51(15) . 3_656
O4W K2A B2 96.94(17) . 3_656
O19 K2A B2 92.79(16) 3_657 3_656
O2W K2A B2 145.1(4) 3_657 3_656
O22 K2A B2 26.17(14) 3_656 3_656
O5 K2A B2 27.83(13) . 3_656
O24 K2A B2 26.98(13) 3_656 3_656
K2B K2A B8 141.7(5) . 3_656
O13 K2A B8 76.43(16) 2_646 3_656
O4 K2A B8 106.12(16) . 3_656
O4W K2A B8 130.96(18) . 3_656
O19 K2A B8 64.17(15) 3_657 3_656
O2W K2A B8 101.1(4) 3_657 3_656
O22 K2A B8 66.90(14) 3_656 3_656
O5 K2A B8 49.88(14) . 3_656
O24 K2A B8 23.83(13) 3_656 3_656
B2 K2A B8 44.02(16) 3_656 3_656
K2B K2A V2 113.3(5) . .
O13 K2A V2 149.89(14) 2_646 .
O4 K2A V2 26.45(9) . .
O4W K2A V2 94.49(13) . .
O19 K2A V2 80.91(11) 3_657 .
O2W K2A V2 139.8(3) 3_657 .
O22 K2A V2 58.39(9) 3_656 .
O5 K2A V2 34.24(8) . .
O24 K2A V2 78.84(10) 3_656 .
B2 K2A V2 54.09(12) 3_656 .
B8 K2A V2 83.83(13) 3_656 .
K2A K2B O2W 120.9(7) . 3_657
K2A K2B O4W 77.8(5) . .
O2W K2B O4W 129.4(4) 3_657 .
K2A K2B O4 74.8(5) . .
O2W K2B O4 140.6(4) 3_657 .
O4W K2B O4 87.5(2) . .
K2A K2B O19 77.7(5) . 3_657
O2W K2B O19 73.1(3) 3_657 3_657
O4W K2B O19 153.4(3) . 3_657
O4 K2B O19 76.3(2) . 3_657
K2A K2B O13 66.4(4) . 2_646
O2W K2B O13 71.2(4) 3_657 2_646
O4W K2B O13 77.2(2) . 2_646
O4 K2B O13 140.3(3) . 2_646
O19 K2B O13 102.1(2) 3_657 2_646
K2A K2B O7 143.7(6) . 3_757
O2W K2B O7 62.1(3) 3_657 3_757
O4W K2B O7 76.2(2) . 3_757
O4 K2B O7 128.3(3) . 3_757
O19 K2B O7 130.4(3) 3_657 3_757
O13 K2B O7 83.5(2) 2_646 3_757
K2A K2B K6A 84.4(5) . 3_657
O2W K2B K6A 38.4(4) 3_657 3_657
O4W K2B K6A 137.6(3) . 3_657
O4 K2B K6A 124.5(3) . 3_657
O19 K2B K6A 48.9(2) 3_657 3_657
O13 K2B K6A 60.4(2) 2_646 3_657
O7 K2B K6A 98.3(2) 3_757 3_657
K2A K2B V2 54.7(4) . .
O2W K2B V2 145.6(3) 3_657 .
O4W K2B V2 84.7(2) . .
O4 K2B V2 20.13(10) . .
O19 K2B V2 72.78(17) 3_657 .
O13 K2B V2 120.7(3) 2_646 .
O7 K2B V2 145.0(2) 3_757 .
K6A K2B V2 115.3(2) 3_657 .
K2A K2B K4 98.6(5) . 3_757
O2W K2B K4 82.8(3) 3_657 3_757
O4W K2B K4 46.76(15) . 3_757
O4 K2B K4 133.4(2) . 3_757
O19 K2B K4 148.6(2) 3_657 3_757
O13 K2B K4 49.99(13) 2_646 3_757
O7 K2B K4 45.16(12) 3_757 3_757
K6A K2B K4 99.9(2) 3_657 3_757
V2 K2B K4 130.52(19) . 3_757
K2A K2B K6B 81.7(5) . 3_657
O2W K2B K6B 44.1(4) 3_657 3_657
O4W K2B K6B 143.7(3) . 3_657
O4 K2B K6B 115.6(2) . 3_657
O19 K2B K6B 40.06(17) 3_657 3_657
O13 K2B K6B 67.15(19) 2_646 3_657
O7 K2B K6B 105.5(2) 3_757 3_657
K6A K2B K6B 8.9(2) 3_657 3_657
V2 K2B K6B 107.2(2) . 3_657
K4 K2B K6B 108.62(19) 3_757 3_657
K2A K2B K1 46.3(4) . 2_646
O2W K2B K1 118.5(4) 3_657 2_646
O4W K2B K1 39.41(15) . 2_646
O4 K2B K1 98.5(2) . 2_646
O19 K2B K1 121.9(2) 3_657 2_646
O13 K2B K1 47.97(14) 2_646 2_646
O7 K2B K1 98.54(18) 3_757 2_646
K6A K2B K1 102.8(2) 3_657 2_646
V2 K2B K1 83.85(14) . 2_646
K4 K2B K1 53.95(9) 3_757 2_646
K6B K2B K1 106.41(19) 3_657 2_646
O20 K3 O20 65.51(14) 3_657 .
O20 K3 O4 103.24(13) 3_657 .
O20 K3 O4 96.61(13) . .
O20 K3 O26 48.57(11) 3_657 1_556
O20 K3 O26 73.77(12) . 1_556
O4 K3 O26 151.81(13) . 1_556
O20 K3 O3W 118.75(18) 3_657 .
O20 K3 O3W 107.0(3) . .
O4 K3 O3W 137.31(19) . .
O26 K3 O3W 70.48(17) 1_556 .
O20 K3 O1W 123.7(2) 3_657 4_666
O20 K3 O1W 156.1(3) . 4_666
O4 K3 O1W 101.7(3) . 4_666
O26 K3 O1W 96.0(2) 1_556 4_666
O3W K3 O1W 49.2(4) . 4_666
O20 K3 O29 81.24(14) 3_657 3_757
O20 K3 O29 143.51(15) . 3_757
O4 K3 O29 76.00(14) . 3_757
O26 K3 O29 95.84(13) 1_556 3_757
O3W K3 O29 101.9(3) . 3_757
O1W K3 O29 57.4(3) 4_666 3_757
O20 K3 O1 96.45(12) 3_657 .
O20 K3 O1 46.04(11) . .
O4 K3 O1 55.79(11) . .
O26 K3 O1 119.80(12) 1_556 .
O3W K3 O1 121.6(3) . .
O1W K3 O1 138.8(2) 4_666 .
O29 K3 O1 130.02(14) 3_757 .
O20 K3 B1 26.37(13) 3_657 1_556
O20 K3 B1 77.22(15) . 1_556
O4 K3 B1 127.08(15) . 1_556
O26 K3 B1 25.70(13) 1_556 1_556
O3W K3 B1 93.15(19) . 1_556
O1W K3 B1 103.1(2) 4_666 1_556
O29 K3 B1 79.32(15) 3_757 1_556
O1 K3 B1 118.04(14) . 1_556
O20 K3 B4 22.88(15) 3_657 3_657
O20 K3 B4 79.17(16) . 3_657
O4 K3 B4 83.68(15) . 3_657
O26 K3 B4 68.62(14) 1_556 3_657
O3W K3 B4 134.8(2) . 3_657
O1W K3 B4 117.8(3) 4_666 3_657
O29 K3 B4 64.61(17) 3_757 3_657
O1 K3 B4 95.27(14) . 3_657
B1 K3 B4 43.40(15) 1_556 3_657
O20 K3 B1 73.94(14) 3_657 3_656
O20 K3 B1 23.92(13) . 3_656
O4 K3 B1 72.77(14) . 3_656
O26 K3 B1 95.96(14) 1_556 3_656
O3W K3 B1 124.1(3) . 3_656
O1W K3 B1 162.3(2) 4_666 3_656
O29 K3 B1 133.84(17) 3_757 3_656
O1 K3 B1 25.04(12) . 3_656
B1 K3 B1 93.31(15) 1_556 3_656
B4 K3 B1 78.80(17) 3_657 3_656
O20 K3 B4 76.45(15) 3_657 .
O20 K3 B4 20.70(14) . .
O4 K3 B4 112.12(14) . .
O26 K3 B4 66.84(14) 1_556 .
O3W K3 B4 86.3(3) . .
O1W K3 B4 135.4(3) 4_666 .
O29 K3 B4 157.46(16) 3_757 .
O1 K3 B4 56.88(13) . .
B1 K3 B4 79.28(16) 1_556 .
B4 K3 B4 94.67(17) 3_657 .
B1 K3 B4 41.14(15) 3_656 .
O24 K4 O15 100.72(13) 4_666 4_666
O24 K4 O2 105.14(12) 4_666 .
O15 K4 O2 127.76(12) 4_666 .
O24 K4 O7 84.97(13) 4_666 .
O15 K4 O7 167.69(14) 4_666 .
O2 K4 O7 59.81(11) . .
O24 K4 O4W 148.38(15) 4_666 3_757
O15 K4 O4W 91.94(14) 4_666 3_757
O2 K4 O4W 89.00(13) . 3_757
O7 K4 O4W 77.91(15) . 3_757
O24 K4 O14 49.45(11) 4_666 4_666
O15 K4 O14 57.95(11) 4_666 4_666
O2 K4 O14 150.77(12) . 4_666
O7 K4 O14 121.38(12) . 4_666
O4W K4 O14 120.21(13) 3_757 4_666
O24 K4 O13 78.41(12) 4_666 4_666
O15 K4 O13 85.25(12) 4_666 4_666
O2 K4 O13 143.87(12) . 4_666
O7 K4 O13 85.23(12) . 4_666
O4W K4 O13 73.87(13) 3_757 4_666
O14 K4 O13 55.10(11) 4_666 4_666
O24 K4 O3 101.88(13) 4_666 .
O15 K4 O3 74.87(12) 4_666 .
O2 K4 O3 55.92(11) . .
O7 K4 O3 114.90(12) . .
O4W K4 O3 109.40(14) 3_757 .
O14 K4 O3 109.66(12) 4_666 .
O13 K4 O3 159.86(12) 4_666 .
O24 K4 B2 25.58(13) 4_666 4_666
O15 K4 B2 75.56(14) 4_666 4_666
O2 K4 B2 125.15(14) . 4_666
O7 K4 B2 108.73(15) . 4_666
O4W K4 B2 144.38(16) 3_757 4_666
O14 K4 B2 26.21(13) 4_666 4_666
O13 K4 B2 71.96(14) 4_666 4_666
O3 K4 B2 99.46(14) . 4_666
O24 K4 V5 88.68(9) 4_666 .
O15 K4 V5 161.40(10) 4_666 .
O2 K4 V5 33.64(8) . .
O7 K4 V5 27.39(9) . .
O4W K4 V5 88.11(11) 3_757 .
O14 K4 V5 136.47(9) 4_666 .
O13 K4 V5 112.54(9) 4_666 .
O3 K4 V5 87.57(8) . .
B2 K4 V5 114.13(12) 4_666 .
O24 K4 B8 20.68(13) 4_666 4_666
O15 K4 B8 116.69(14) 4_666 4_666
O2 K4 B8 101.84(14) . 4_666
O7 K4 B8 66.62(14) . 4_666
O4W K4 B8 129.58(16) 3_757 4_666
O14 K4 B8 59.84(13) 4_666 4_666
O13 K4 B8 68.72(14) 4_666 4_666
O3 K4 B8 117.45(14) . 4_666
B2 K4 B8 42.10(15) 4_666 4_666
V5 K4 B8 76.67(11) . 4_666
O24 K4 V3 78.54(9) 4_666 4_666
O15 K4 V3 25.34(8) 4_666 4_666
O2 K4 V3 147.23(9) . 4_666
O7 K4 V3 151.50(10) . 4_666
O4W K4 V3 104.76(11) 3_757 4_666
O14 K4 V3 32.68(7) 4_666 4_666
O13 K4 V3 68.87(8) 4_666 4_666
O3 K4 V3 91.33(9) . 4_666
B2 K4 V3 52.98(11) 4_666 4_666
V5 K4 V3 166.67(5) . 4_666
B8 K4 V3 92.13(11) 4_666 4_666
O27 K5 O10 131.13(14) 3_756 .
O27 K5 O28 51.01(12) 3_756 3_756
O10 K5 O28 81.31(13) . 3_756
O27 K5 O2W 85.5(2) 3_756 1_655
O10 K5 O2W 141.0(3) . 1_655
O28 K5 O2W 136.5(2) 3_756 1_655
O27 K5 O28 80.50(12) 3_756 .
O10 K5 O28 96.94(13) . .
O28 K5 O28 72.95(13) 3_756 .
O2W K5 O28 103.0(4) 1_655 .
O27 K5 O30 147.53(14) 3_756 .
O10 K5 O30 66.33(13) . .
O28 K5 O30 141.72(14) 3_756 .
O2W K5 O30 75.1(3) 1_655 .
O28 K5 O30 128.75(13) . .
O27 K5 O7 127.74(14) 3_756 .
O10 K5 O7 96.96(13) . .
O28 K5 O7 146.06(14) 3_756 .
O2W K5 O7 58.4(3) 1_655 .
O28 K5 O7 73.64(12) . .
O30 K5 O7 61.91(13) . .
O27 K5 O5W 78.95(15) 3_756 .
O10 K5 O5W 74.21(16) . .
O28 K5 O5W 69.62(16) 3_756 .
O2W K5 O5W 106.4(4) 1_655 .
O28 K5 O5W 142.40(17) . .
O30 K5 O5W 81.87(16) . .
O7 K5 O5W 142.79(17) . .
O27 K5 O8 125.96(13) 3_756 .
O10 K5 O8 59.60(12) . .
O28 K5 O8 95.05(12) 3_756 .
O2W K5 O8 113.8(3) 1_655 .
O28 K5 O8 46.92(11) . .
O30 K5 O8 86.06(12) . .
O7 K5 O8 56.79(11) . .
O5W K5 O8 133.21(16) . .
O27 K5 B7 25.01(14) 3_756 3_756
O10 K5 B7 106.15(16) . 3_756
O28 K5 B7 26.98(14) 3_756 3_756
O2W K5 B7 109.9(2) 1_655 3_756
O28 K5 B7 80.55(14) . 3_756
O30 K5 B7 149.46(16) . 3_756
O7 K5 B7 147.15(16) . 3_756
O5W K5 B7 67.73(17) . 3_756
O8 K5 B7 116.60(15) . 3_756
O27 K5 V6 141.28(11) 3_756 .
O10 K5 V6 26.83(9) . .
O28 K5 V6 92.15(9) 3_756 .
O2W K5 V6 129.9(2) 1_655 .
O28 K5 V6 76.75(9) . .
O30 K5 V6 68.21(9) . .
O7 K5 V6 74.49(9) . .
O5W K5 V6 100.98(14) . .
O8 K5 V6 33.60(8) . .
B7 K5 V6 119.11(13) 3_756 .
O27 K5 B7 101.24(15) 3_756 .
O10 K5 B7 73.82(14) . .
O28 K5 B7 77.09(14) 3_756 .
O2W K5 B7 117.0(4) 1_655 .
O28 K5 B7 24.28(13) . .
O30 K5 B7 110.69(14) . .
O7 K5 B7 69.99(14) . .
O5W K5 B7 136.53(18) . .
O8 K5 B7 24.73(12) . .
B7 K5 B7 94.10(16) 3_756 .
V6 K5 B7 52.47(11) . .
K6B K6A O2W 136.2(13) . .
K6B K6A O10 86.7(10) . 4_566
O2W K6A O10 136.8(6) . 4_566
K6B K6A O30 80.1(9) . 4_566
O2W K6A O30 116.7(5) . 4_566
O10 K6A O30 67.4(2) 4_566 4_566
K6B K6A O19 74.1(10) . .
O2W K6A O19 71.2(4) . .
O10 K6A O19 142.5(3) 4_566 .
O30 K6A O19 77.6(2) 4_566 .
K6B K6A O1W 69.3(10) . .
O2W K6A O1W 121.5(5) . .
O10 K6A O1W 60.4(3) 4_566 .
O30 K6A O1W 119.8(3) 4_566 .
O19 K6A O1W 134.8(5) . .
K6B K6A O18 79.3(11) . .
O2W K6A O18 57.3(3) . .
O10 K6A O18 160.2(5) 4_566 .
O30 K6A O18 122.8(3) 4_566 .
O19 K6A O18 45.49(18) . .
O1W K6A O18 101.2(4) . .
K6B K6A O3W 111.8(11) . 4_565
O2W K6A O3W 77.8(4) . 4_565
O10 K6A O3W 80.9(3) 4_566 4_565
O30 K6A O3W 145.7(4) 4_566 4_565
O19 K6A O3W 135.9(3) . 4_565
O1W K6A O3W 46.5(3) . 4_565
O18 K6A O3W 91.4(3) . 4_565
K6B K6A B4 69.2(10) . .
O2W K6A B4 68.2(4) . .
O10 K6A B4 154.6(4) 4_566 .
O30 K6A B4 99.7(3) 4_566 .
O19 K6A B4 23.78(16) . .
O1W K6A B4 114.7(4) . .
O18 K6A B4 23.41(15) . .
O3W K6A B4 114.6(3) 4_565 .
K6B K6A K2B 122.7(11) . 3_657
O2W K6A K2B 35.9(3) . 3_657
O10 K6A K2B 134.1(4) 4_566 3_657
O30 K6A K2B 82.8(3) 4_566 3_657
O19 K6A K2B 48.82(19) . 3_657
O1W K6A K2B 157.1(3) . 3_657
O18 K6A K2B 65.6(2) . 3_657
O3W K6A K2B 112.8(3) 4_565 3_657
B4 K6A K2B 60.5(2) . 3_657
K6B K6A V6 106.5(10) . 4_566
O2W K6A V6 117.3(5) . 4_566
O10 K6A V6 21.56(14) 4_566 4_566
O30 K6A V6 64.1(2) 4_566 4_566
O19 K6A V6 140.6(3) . 4_566
O1W K6A V6 76.5(3) . 4_566
O18 K6A V6 172.1(3) . 4_566
O3W K6A V6 81.6(3) 4_565 4_566
B4 K6A V6 163.8(3) . 4_566
K2B K6A V6 113.9(3) 3_657 4_566
K6B K6A K2A 117.6(10) . 3_657
O2W K6A K2A 49.0(3) . 3_657
O10 K6A K2A 124.6(4) 4_566 3_657
O30 K6A K2A 69.2(2) 4_566 3_657
O19 K6A K2A 47.55(16) . 3_657
O1W K6A K2A 170.4(3) . 3_657
O18 K6A K2A 74.69(18) . 3_657
O3W K6A K2A 124.3(3) 4_565 3_657
B4 K6A K2A 64.67(18) . 3_657
K2B K6A K2A 13.61(12) 3_657 3_657
V6 K6A K2A 106.4(3) 4_566 3_657
K6A K6B O5W 153.6(12) . 4_566
K6A K6B O19 90.1(9) . .
O5W K6B O19 113.7(3) 4_566 .
K6A K6B O10 77.1(10) . 4_566
O5W K6B O10 76.8(2) 4_566 4_566
O19 K6B O10 145.3(3) . 4_566
K6A K6B O30 83.9(10) . 4_566
O5W K6B O30 89.1(3) 4_566 4_566
O19 K6B O30 79.9(2) . 4_566
O10 K6B O30 66.86(19) 4_566 4_566
K6A K6B O1W 96.0(11) . .
O5W K6B O1W 68.5(3) 4_566 .
O19 K6B O1W 152.4(3) . .
O10 K6B O1W 62.1(3) 4_566 .
O30 K6B O1W 127.5(3) 4_566 .
K6A K6B O18 86.0(10) . .
O5W K6B O18 118.4(3) 4_566 .
O19 K6B O18 46.67(15) . .
O10 K6B O18 158.1(3) 4_566 .
O30 K6B O18 125.5(2) 4_566 .
O1W K6B O18 106.8(3) . .
K6A K6B O2W 33.6(10) . .
O5W K6B O2W 170.1(4) 4_566 .
O19 K6B O2W 64.5(3) . .
O10 K6B O2W 110.4(4) 4_566 .
O30 K6B O2W 100.0(3) 4_566 .
O1W K6B O2W 108.2(4) . .
O18 K6B O2W 52.8(3) . .
K6A K6B B4 97.4(10) . .
O5W K6B B4 109.0(3) 4_566 .
O19 K6B B4 25.56(16) . .
O10 K6B B4 170.4(3) 4_566 .
O30 K6B B4 105.0(3) 4_566 .
O1W K6B B4 126.8(3) . .
O18 K6B B4 24.75(16) . .
O2W K6B B4 64.9(3) . .
K6A K6B K5 110.3(11) . 4_566
O5W K6B K5 49.25(17) 4_566 4_566
O19 K6B K5 118.3(2) . 4_566
O10 K6B K5 42.56(13) 4_566 4_566
O30 K6B K5 47.78(13) 4_566 4_566
O1W K6B K5 84.8(3) . 4_566
O18 K6B K5 159.4(3) . 4_566
O2W K6B K5 140.6(3) . 4_566
B4 K6B K5 135.8(3) . 4_566
K6A K6B K2A 52.9(9) . 3_657
O5W K6B K2A 142.5(3) 4_566 3_657
O19 K6B K2A 41.42(12) . 3_657
O10 K6B K2A 109.9(2) 4_566 3_657
O30 K6B K2A 62.62(14) 4_566 3_657
O1W K6B K2A 148.2(4) . 3_657
O18 K6B K2A 68.75(13) . 3_657
O2W K6B K2A 42.8(2) . 3_657
B4 K6B K2A 60.79(16) . 3_657
K5 K6B K2A 110.29(16) 4_566 3_657
K6A K6B K2B 48.4(9) . 3_657
O5W K6B K2B 152.0(3) 4_566 3_657
O19 K6B K2B 41.93(15) . 3_657
O10 K6B K2B 115.3(2) 4_566 3_657
O30 K6B K2B 74.52(19) 4_566 3_657
O1W K6B K2B 139.4(4) . 3_657
O18 K6B K2B 59.37(16) . 3_657
O2W K6B K2B 31.6(3) . 3_657
B4 K6B K2B 56.06(18) . 3_657
K5 K6B K2B 121.95(19) 4_566 3_657
K2A K6B K2B 12.16(10) 3_657 3_657
K1 O1W K6B 101.1(5) . .
K1 O1W K3 124.4(5) . 4_565
K6B O1W K3 134.1(4) . 4_565
K1 O1W K6A 114.4(5) . .
K6B O1W K6A 14.7(2) . .
K3 O1W K6A 119.9(4) 4_565 .
K2B O2W K6A 105.7(4) 3_657 .
K2B O2W K5 122.6(8) 3_657 1_455
K6A O2W K5 128.5(6) . 1_455
K2B O2W K2A 15.6(2) 3_657 3_657
K6A O2W K2A 91.0(4) . 3_657
K5 O2W K2A 138.2(7) 1_455 3_657
K2B O2W K6B 104.3(4) 3_657 .
K6A O2W K6B 10.2(3) . .
K5 O2W K6B 125.4(5) 1_455 .
K2A O2W K6B 90.8(3) 3_657 .
K3 O3W K6A 120.5(4) . 4_666
K2A O4W K2B 18.64(16) . .
K2A O4W K1 85.94(16) . 2_646
K2B O4W K1 101.9(2) . 2_646
K2A O4W K4 96.45(16) . 3_757
K2B O4W K4 88.8(2) . 3_757
K1 O4W K4 83.05(15) 2_646 3_757
K6B O5W K5 86.9(2) 4_665 .
K6B O5W K1 93.7(2) 4_665 4_665
K5 O5W K1 139.9(2) . 4_665

loop_
_geom_bond_atom_site_label_1
_geom_bond_atom_site_label_2
_geom_bond_distance
_geom_bond_site_symmetry_2
V1 O3 1.634(4) .
V1 O2 1.925(4) .
V1 O17 1.941(4) .
V1 O16 1.950(4) .
V1 O1 1.955(4) .
V1 V2 3.0078(13) .
V1 V3 3.0204(13) .
V1 K1 3.5330(19) .
V1 K4 3.6999(19) .
V1 K3 4.026(2) .
V2 O4 1.627(4) .
V2 O6 1.917(4) .
V2 O1 1.926(4) .
V2 O2 1.956(4) .
V2 O5 1.997(4) .
V2 V5 2.9949(13) .
V2 K2A 3.543(3) .
V2 K3 3.7103(19) .
V2 K2B 3.991(7) .
V3 O15 1.615(4) .
V3 O16 1.935(4) .
V3 O17 1.947(4) .
V3 O14 1.950(4) .
V3 O23 2.016(4) .
V3 V4 2.9988(14) .
V3 K1 3.5837(19) .
V3 K4 3.6129(17) 4_565
V4 O13 1.621(4) .
V4 O17 1.925(4) .
V4 O9 1.954(4) .
V4 O12 1.958(4) .
V4 O14 1.962(4) .
V4 V6 3.0334(13) .
V4 K1 3.767(2) .
V4 K4 3.8063(18) 4_565
V5 O7 1.621(4) .
V5 O2 1.934(4) .
V5 O6 1.947(4) .
V5 O8 1.948(4) .
V5 O9 1.965(4) .
V5 V6 3.0336(14) .
V5 K4 3.4891(17) .
V5 K5 3.664(2) .
V6 O10 1.620(4) .
V6 O12 1.920(4) .
V6 O8 1.938(4) .
V6 O9 1.975(4) .
V6 O11 1.999(4) .
V6 K5 3.482(2) .
V6 K6A 3.828(10) 4_665
B1 O26 1.436(7) .
B1 O20 1.481(7) 3_656
B1 O1 1.485(7) 3_656
B1 O11 1.492(7) .
B1 K3 3.308(7) 1_554
B1 K3 3.503(7) 3_656
B2 O22 1.427(7) .
B2 O24 1.485(7) .
B2 O14 1.489(7) .
B2 O5 1.517(7) 3_656
B2 K2A 3.223(7) 3_656
B2 K4 3.370(7) 4_565
B3 O22 1.420(8) .
B3 O6 1.475(7) 3_656
B3 O21 1.499(8) .
B3 O23 1.534(7) .
B3 K1 3.347(7) 4_565
B4 O18 1.350(8) .
B4 O20 1.351(8) .
B4 O19 1.385(8) .
B4 K6B 3.204(10) .
B4 K3 3.372(7) 3_657
B4 K6A 3.399(12) .
B4 K3 3.528(8) .
B5 O27 1.418(7) 3_656
B5 O16 1.473(7) .
B5 O18 1.483(7) .
B5 O11 1.541(7) 3_656
B6 O26 1.420(7) .
B6 O12 1.475(7) .
B6 O25 1.476(7) .
B6 O5 1.532(7) 3_656
B7 O27 1.423(7) .
B7 O8 1.484(7) .
B7 O28 1.485(7) .
B7 O23 1.523(7) 3_656
B7 K5 3.271(7) 3_756
B7 K5 3.539(7) .
B8 O25 1.355(8) .
B8 O30 1.370(8) 4_565
B8 O24 1.374(8) .
B8 K2A 3.401(7) 3_656
B8 K4 3.542(7) 4_565
B9 O28 1.355(8) .
B9 O21 1.360(8) 3_656
B9 O29 1.389(8) .
B9 K5 3.566(8) .
O1 B1 1.485(7) 3_656
O1 K3 3.249(4) .
O2 K4 2.829(4) .
O3 K1 2.936(5) .
O3 K4 3.178(5) .
O4 K2A 2.777(5) .
O4 K3 2.866(5) .
O4 K2B 2.874(8) .
O5 B2 1.517(7) 3_656
O5 B6 1.532(7) 3_656
O5 K2A 3.045(5) .
O6 B3 1.475(7) 3_656
O7 K4 2.871(5) .
O7 K5 3.017(5) .
O7 K2B 3.087(9) 3_757
O8 K5 3.113(4) .
O10 K5 2.715(5) .
O10 K6A 2.757(9) 4_665
O10 K6B 2.824(8) 4_665
O11 B5 1.541(7) 3_656
O13 K2A 2.772(5) 2_656
O13 K2B 3.008(8) 2_656
O13 K4 3.117(5) 4_565
O13 K1 3.283(5) .
O14 K4 3.046(4) 4_565
O15 K4 2.799(4) 4_565
O15 K1 3.002(5) .
O17 K1 2.782(4) .
O18 K6B 3.065(8) .
O18 K6A 3.111(10) .
O19 K6B 2.798(8) .
O19 K2A 2.853(5) 3_657
O19 K2B 2.905(8) 3_657
O19 K6A 2.909(10) .
O20 B1 1.481(7) 3_656
O20 K3 2.780(5) 3_657
O20 K3 2.782(5) .
O21 B9 1.360(8) 3_656
O21 K1 2.982(5) 4_565
O22 K1 2.658(4) 4_565
O22 K2A 3.017(5) 3_656
O23 B7 1.523(7) 3_656
O24 K4 2.745(4) 4_565
O24 K2A 3.131(5) 3_656
O26 K3 2.924(4) 1_554
O27 B5 1.418(7) 3_656
O27 K5 2.625(4) 3_756
O28 K5 2.847(4) 3_756
O28 K5 2.928(5) .
O29 K3 3.217(5) 3_757
O30 B8 1.370(8) 4_666
O30 K6B 2.836(8) 4_665
O30 K6A 2.862(9) 4_665
O30 K5 2.973(5) .
K1 O22 2.658(4) 4_666
K1 O1W 2.743(12) .
K1 O4W 2.867(6) 2_656
K1 O21 2.982(5) 4_666
K1 O5W 3.194(7) 4_566
K1 B3 3.347(7) 4_666
K2A K2B 0.909(8) .
K2A O13 2.772(5) 2_646
K2A O4W 2.779(6) .
K2A O19 2.853(5) 3_657
K2A O2W 2.902(13) 3_657
K2A O22 3.017(5) 3_656
K2A O24 3.131(5) 3_656
K2A B2 3.223(7) 3_656
K2A B8 3.401(7) 3_656
K2B O2W 2.328(17) 3_657
K2B O4W 2.825(9) .
K2B O19 2.905(8) 3_657
K2B O13 3.008(8) 2_646
K2B O7 3.087(9) 3_757
K2B K6A 3.824(11) 3_657
K2B K4 4.033(7) 3_757
K2B K6B 4.305(9) 3_657
K2B K1 4.420(8) 2_646
K3 O20 2.780(5) 3_657
K3 O26 2.924(4) 1_556
K3 O3W 2.928(11) .
K3 O1W 2.993(15) 4_666
K3 O29 3.217(6) 3_757
K3 B1 3.308(7) 1_556
K3 B4 3.372(7) 3_657
K3 B1 3.503(7) 3_656
K4 O24 2.745(4) 4_666
K4 O15 2.799(4) 4_666
K4 O4W 2.939(6) 3_757
K4 O14 3.046(4) 4_666
K4 O13 3.117(5) 4_666
K4 B2 3.370(7) 4_666
K4 B8 3.542(7) 4_666
K4 V3 3.6129(17) 4_666
K5 O27 2.625(4) 3_756
K5 O28 2.847(4) 3_756
K5 O2W 2.859(10) 1_655
K5 O5W 3.042(7) .
K5 B7 3.271(7) 3_756
K6A K6B 0.793(11) .
K6A O2W 2.469(19) .
K6A O10 2.757(9) 4_566
K6A O30 2.862(9) 4_566
K6A O1W 3.098(16) .
K6A O3W 3.144(16) 4_565
K6A K2B 3.824(11) 3_657
K6A V6 3.828(10) 4_566
K6A K2A 3.843(10) 3_657
K6B O5W 2.783(9) 4_566
K6B O10 2.824(8) 4_566
K6B O30 2.836(8) 4_566
K6B O1W 2.914(16) .
K6B O2W 3.090(17) .
K6B K5 4.009(7) 4_566
K6B K2A 4.269(6) 3_657
K6B K2B 4.305(9) 3_657
O1W K3 2.993(15) 4_565
O2W K2B 2.328(17) 3_657
O2W K5 2.859(10) 1_455
O2W K2A 2.902(13) 3_657
O3W K6A 3.144(16) 4_666
O4W K1 2.867(6) 2_646
O4W K4 2.939(6) 3_757
O5W K6B 2.783(9) 4_665
O5W K1 3.194(7) 4_665
